data_7120298
loop_
_publ_author_name
'Piascik, Adam D.'
'Hill, Peter J.'
'Crawford, Andrew D.'
'Doyle, Laurence R.'
'Green, Jennifer'
'Ashley, Andrew Edward'

_publ_section_title
;
 Cationic silyldiazenido complexes of the Fe(diphosphine)2(N2) platform:
 structural and electronic models for an elusive first intermediate in N2
 fixation
;
_journal_name_full 'Chem. Commun.'
_journal_paper_doi 10.1039/C7CC04188H
_journal_year 2017
_chemical_formula_moiety 'C23 H57 Fe N2 P4 Si, C32 H12 B F23.8'
_chemical_formula_sum 'C55 H69 B F24 Fe N2 P4 Si'
_chemical_formula_weight 1432.75
_chemical_name_systematic '[Fe(depe)2N2(SiMe3)][BArF4] '
_chemical_properties_physical ', Air-sensitive,Moisture-sensitive'
_space_group_crystal_system orthorhombic
_space_group_IT_number 19
_space_group_name_Hall 'P 2ac 2ab'
_space_group_name_H-M_alt 'P 21 21 21'
_symmetry_space_group_name_Hall 'P 2ac 2ab'
_symmetry_space_group_name_H-M 'P 21 21 21'
_atom_sites_solution_hydrogens geom
_atom_sites_solution_primary direct
_atom_sites_solution_secondary difmap
_audit_creation_date 2016-09-04
_audit_creation_method
;
Olex2 1.2
(compiled 2016.02.19 svn.r3266 for OlexSys, GUI svn.r5155)
;
_audit_update_record
;
2017-05-24 deposited with the CCDC.
2017-06-19 downloaded from the CCDC.
;
_cell_angle_alpha 90
_cell_angle_beta 90
_cell_angle_gamma 90
_cell_formula_units_Z 4
_cell_length_a 12.9303(4)
_cell_length_b 19.1287(6)
_cell_length_c 26.3957(12)
_cell_measurement_reflns_used 4431
_cell_measurement_temperature 173(2)
_cell_measurement_theta_max 26.6900
_cell_measurement_theta_min 2.7440
_cell_volume 6528.7(4)
_computing_cell_refinement
;
CrysAlisPro, Agilent Technologies,
Version 1.171.37.35 (release 13-08-2014 CrysAlis171 .NET)
(compiled Aug 13 2014,18:06:01)
;
_computing_data_collection
;
CrysAlisPro, Agilent Technologies,
Version 1.171.37.35 (release 13-08-2014 CrysAlis171 .NET)
(compiled Aug 13 2014,18:06:01)
;
_computing_data_reduction
;
CrysAlisPro, Agilent Technologies,
Version 1.171.37.35 (release 13-08-2014 CrysAlis171 .NET)
(compiled Aug 13 2014,18:06:01)
;
_computing_molecular_graphics 'Olex2 (Dolomanov et al., 2009)'
_computing_publication_material 'Olex2 (Dolomanov et al., 2009)'
_computing_structure_refinement 'ShelXL (Sheldrick, 2015)'
_computing_structure_solution 'ShelXS (Sheldrick, 2015)'
_diffrn_ambient_environment N~2~
_diffrn_ambient_temperature 173.05(10)
_diffrn_detector 'CCD plate'
_diffrn_detector_area_resol_mean 16.0382
_diffrn_detector_type Eos
_diffrn_measured_fraction_theta_full 0.962
_diffrn_measured_fraction_theta_max 0.823
_diffrn_measurement_details
;
#__ type_ start__ end____ width___ exp.time_
  1 omega  -25.00   26.00   1.0000   13.2800
omega____ theta____ kappa____ phi______ frames
    -      -13.1782  -99.0000   90.0000 51

#__ type_ start__ end____ width___ exp.time_
  2 omega  -69.00   -6.00   1.0000   13.2800
omega____ theta____ kappa____ phi______ frames
    -      -13.1782  -57.0000 -150.0000 63
;
_diffrn_measurement_device 'four-circle diffractometer'
_diffrn_measurement_device_type 'Xcalibur, Eos'
_diffrn_measurement_method '\w scans'
_diffrn_orient_matrix_UB_11 0.0252277000
_diffrn_orient_matrix_UB_12 0.0151696000
_diffrn_orient_matrix_UB_13 -0.0211618000
_diffrn_orient_matrix_UB_21 -0.0438938000
_diffrn_orient_matrix_UB_22 -0.0071760000
_diffrn_orient_matrix_UB_23 -0.0152704000
_diffrn_orient_matrix_UB_31 -0.0211194000
_diffrn_orient_matrix_UB_32 0.0330724000
_diffrn_orient_matrix_UB_33 0.0063928000
_diffrn_radiation_monochromator graphite
_diffrn_radiation_probe x-ray
_diffrn_radiation_type MoK\a
_diffrn_radiation_wavelength 0.71073
_diffrn_reflns_av_R_equivalents 0.0290
_diffrn_reflns_av_unetI/netI 0.0695
_diffrn_reflns_Laue_measured_fraction_full 0.962
_diffrn_reflns_Laue_measured_fraction_max 0.823
_diffrn_reflns_limit_h_max 16
_diffrn_reflns_limit_h_min -13
_diffrn_reflns_limit_k_max 15
_diffrn_reflns_limit_k_min -24
_diffrn_reflns_limit_l_max 16
_diffrn_reflns_limit_l_min -31
_diffrn_reflns_number 16034
_diffrn_reflns_point_group_measured_fraction_full 0.966
_diffrn_reflns_point_group_measured_fraction_max 0.825
_diffrn_reflns_theta_full 26.000
_diffrn_reflns_theta_max 28.242
_diffrn_reflns_theta_min 2.449
_diffrn_source 'Enhance (Mo) X-ray Source'
_exptl_absorpt_coefficient_mu 0.453
_exptl_absorpt_correction_T_max 1.00000
_exptl_absorpt_correction_T_min 0.94204
_exptl_absorpt_correction_type multi-scan
_exptl_absorpt_process_details
;
CrysAlisPro, Agilent Technologies,
Version 1.171.37.35 (release 13-08-2014 CrysAlis171 .NET)
(compiled Aug 13 2014,18:06:01)
Empirical absorption correction using spherical harmonics,
 implemented in SCALE3 ABSPACK scaling algorithm.
;
_exptl_crystal_colour blue
_exptl_crystal_colour_primary blue
_exptl_crystal_density_diffrn 1.458
_exptl_crystal_F_000 2936
_exptl_crystal_recrystallization_method 'Re-crystallisation from solvent: Et2O'
_exptl_crystal_size_max 0.4229
_exptl_crystal_size_mid 0.3413
_exptl_crystal_size_min 0.1902
_refine_diff_density_max 0.465
_refine_diff_density_min -0.364
_refine_diff_density_rms 0.084
_refine_ls_abs_structure_details
;
 Refined as an inversion twin.
;
_refine_ls_abs_structure_Flack 0.53(3)
_refine_ls_extinction_method none
_refine_ls_goodness_of_fit_ref 1.049
_refine_ls_hydrogen_treatment constr
_refine_ls_matrix_type full
_refine_ls_number_parameters 1007
_refine_ls_number_reflns 11810
_refine_ls_number_restraints 668
_refine_ls_restrained_S_all 1.095
_refine_ls_R_factor_all 0.0789
_refine_ls_R_factor_gt 0.0589
_refine_ls_shift/su_max 0.000
_refine_ls_shift/su_mean 0.000
_refine_ls_structure_factor_coef Fsqd
_refine_ls_weighting_details 'w=1/[\s^2^(Fo^2^)+(0.0910P)^2^+1.4711P] where P=(Fo^2^+2Fc^2^)/3'
_refine_ls_weighting_scheme calc
_refine_ls_wR_factor_gt 0.1471
_refine_ls_wR_factor_ref 0.1666
_reflns_Friedel_coverage 0.836
_reflns_Friedel_fraction_full 0.972
_reflns_Friedel_fraction_max 0.827
_reflns_number_gt 9416
_reflns_number_total 11810
_reflns_threshold_expression 'I > 2\s(I)'
_cod_data_source_file c7cc04188h2.cif
_cod_data_source_block ash1517
_cod_database_code 7120298
_chemical_oxdiff_formula 'C23 H57 Fe N2 P4 Si'
_shelx_space_group_comment
;
The symmetry employed for this shelxl refinement is uniquely defined
by the following loop, which should always be used as a source of
symmetry information in preference to the above space-group names.
They are only intended as comments.
;
_reflns_odcompleteness_completeness 98.81
_reflns_odcompleteness_iscentric 1
_reflns_odcompleteness_theta 24.97
_olex2_refinement_description
;
1. Twinned data refinement
 Scales: 0.47(3) 0.53(3)
2. Fixed Uiso
 At 1.2 times of:
  All C(H) groups, All C(H,H) groups, All C(H,H,H,H) groups
 At 1.5 times of:
  All C(H,H,H) groups
3. Restrained distances
 F21-C54 \\sim F20A-C54 \\sim F19-C54 \\sim F21A-C54 \\sim F20-C54 \\sim
F19A-C54
 with sigma of 0.02
 F13-C46 \\sim F15A-C46 \\sim F14-C46 \\sim F13A-C46 \\sim F15-C46 \\sim
F14A-C46
 with sigma of 0.02
 F4A-C31 \\sim F6-C31 \\sim F5A-C31 \\sim F4-C31 \\sim F6A-C31 \\sim F5-C31
 with sigma of 0.02
 F7A-C38 \\sim F9-C38 \\sim F8A-C38 \\sim F7-C38 \\sim F9A-C38 \\sim F8-C38
 with sigma of 0.02
 P3-C11 \\sim P3-C11A
 with sigma of 0.02
 C12-C11A \\sim C12-C11
 with sigma of 0.02
 F18-C47 \\sim F17A-C47 \\sim F16-C47 \\sim F18A-C47 \\sim F17-C47 \\sim
F16A-C47
 with sigma of 0.02
 F24-C55 \\sim F23A-C55 \\sim F22-C55 \\sim F24A-C55 \\sim F23-C55 \\sim
F22A-C55
 with sigma of 0.02
 F3A-C30 \\sim F2-C30 \\sim F1A-C30 \\sim F3-C30 \\sim F2A-C30 \\sim F1-C30
 with sigma of 0.02
 F11-C39 \\sim F12-C39 \\sim F10-C39
 with sigma of 0.02
4. Uiso/Uaniso restraints and constraints
F1 \\sim F2 \\sim F3 \\sim F4 \\sim F4A \\sim F5 \\sim F5A \\sim F6 \\sim F6A
\\sim F7 \\sim F7A \\sim F8 \\sim F8A \\sim F9 \\sim F9A \\sim F10 \\sim F11
\\sim F12 \\sim F13 \\sim F13A \\sim F14 \\sim F14A \\sim F15 \\sim F15A \\sim
F16 \\sim F17 \\sim F18 \\sim F19 \\sim F19A \\sim F20 \\sim F20A \\sim F21
\\sim F21A \\sim F22 \\sim F23 \\sim F24 \\sim F17A \\sim F18A \\sim F16A \\sim
F23A \\sim F24A \\sim F22A \\sim F2A \\sim F3A \\sim F1A: within 2A with sigma
of 0.04 and sigma for terminal atoms of 0.08
5. Rigid body (RIGU) restrains
 F4, F4A, F5, F5A, F6, F6A, C31
 with sigma for 1-2 distances of 0.004 and sigma for 1-3 distances of 0.004
 F19, F19A, F20, F20A, F21, F21A, C54
 with sigma for 1-2 distances of 0.004 and sigma for 1-3 distances of 0.004
 F13, F13A, F14, F14A, F15, F15A, C46
 with sigma for 1-2 distances of 0.004 and sigma for 1-3 distances of 0.004
 F7, F7A, F8, F8A, F9, F9A, C38
 with sigma for 1-2 distances of 0.004 and sigma for 1-3 distances of 0.004
 C47, F18A, F17, F16A, F18, F17A, F16
 with sigma for 1-2 distances of 0.004 and sigma for 1-3 distances of 0.004
 C55, F22, F24A, F23, F22A, F24, F23A
 with sigma for 1-2 distances of 0.004 and sigma for 1-3 distances of 0.004
 C30, F2, F1A, F3, F2A, F1, F3A
 with sigma for 1-2 distances of 0.004 and sigma for 1-3 distances of 0.004
 C39, F11, F12, F10
 with sigma for 1-2 distances of 0.004 and sigma for 1-3 distances of 0.004
6. Others
 Sof(F4)=Sof(F5)=Sof(F6)=1-FVAR(1)
 Sof(F4A)=Sof(F5A)=Sof(F6A)=FVAR(1)
 Sof(F19)=Sof(F20)=Sof(F21)=1-FVAR(2)
 Sof(F19A)=Sof(F20A)=Sof(F21A)=FVAR(2)
 Sof(F13A)=Sof(F14A)=Sof(F15A)=1-FVAR(3)
 Sof(F13)=Sof(F14)=Sof(F15)=FVAR(3)
 Sof(F7A)=Sof(F8A)=Sof(F9A)=1-FVAR(4)
 Sof(F7)=Sof(F8)=Sof(F9)=FVAR(4)
 Sof(H12C)=Sof(H12D)=Sof(C11A)=Sof(H11C)=Sof(H11D)=1-FVAR(5)
 Sof(C11)=Sof(H11A)=Sof(H11B)=Sof(H12A)=Sof(H12B)=FVAR(5)
 Sof(F17A)=Sof(F18A)=Sof(F16A)=1-FVAR(6)
 Sof(F16)=Sof(F17)=Sof(F18)=FVAR(6)
 Sof(F23A)=Sof(F24A)=Sof(F22A)=1-FVAR(7)
 Sof(F22)=Sof(F23)=Sof(F24)=FVAR(7)
 Sof(F2A)=Sof(F3A)=Sof(F1A)=1-FVAR(8)
 Sof(F1)=Sof(F2)=Sof(F3)=FVAR(8)
 Sof(F10)=Sof(F11)=Sof(F12)=FVAR(9)
7.a Secondary CH2 refined with riding coordinates:
 C1(H1A,H1B), C2(H2A,H2B), C3(H3A,H3B), C5(H5A,H5B), C7(H7A,H7B), C9(H9A,H9B),
 C11(H11A,H11B), C12(H12A,H12B), C12(H12C,H12D), C13(H13A,H13B), C15(H15A,H15B),
  C17(H17A,H17B), C19(H19A,H19B), C11A(H11C,H11D)
7.b Aromatic/amide H refined with riding coordinates:
 C25(H25), C27(H27), C29(H29), C33(H33), C35(H35), C37(H37), C41(H41),
 C43(H43), C45(H45), C49(H49), C51(H51), C53(H53)
7.c Idealised Me refined as rotating group:
 C4(H4A,H4B,H4C), C6(H6A,H6B,H6C), C8(H8A,H8B,H8C), C10(H10A,H10B,H10C),
 C14(H14A,H14B,H14C), C16(H16A,H16B,H16C), C18(H18A,H18B,H18C), C20(H20A,H20B,
 H20C), C21(H21A,H21B,H21C), C22(H22A,H22B,H22C), C23(H23A,H23B,H23C)
;
_shelx_shelxl_version_number 2014/7
_olex2_submission_special_instructions 'No special instructions were received'

loop_
_space_group_symop_operation_xyz
'x, y, z'
'-x+1/2, -y, z+1/2'
'x+1/2, -y+1/2, -z'
'-x, y+1/2, -z+1/2'

loop_
_atom_site_label
_atom_site_type_symbol
_atom_site_fract_x
_atom_site_fract_y
_atom_site_fract_z
_atom_site_U_iso_or_equiv
_atom_site_adp_type
_atom_site_occupancy
_atom_site_site_symmetry_order
_atom_site_calc_flag
_atom_site_refinement_flags_posn
_atom_site_refinement_flags_adp
_atom_site_refinement_flags_occupancy
_atom_site_disorder_assembly
_atom_site_disorder_group
Fe1 Fe 1.22571(6) 0.48942(5) 0.10905(3) 0.0265(2) Uani 1 1 d . . . . .
P1 P 1.17983(14) 0.59565(9) 0.13697(7) 0.0333(4) Uani 1 1 d . . . . .
P2 P 1.10434(14) 0.50917(10) 0.05080(7) 0.0352(4) Uani 1 1 d . . . . .
P3 P 1.35012(13) 0.47413(11) 0.16736(7) 0.0395(5) Uani 1 1 d D . . . .
P4 P 1.35652(13) 0.50683(10) 0.05589(7) 0.0366(4) Uani 1 1 d . . . . .
Si5 Si 1.05550(17) 0.29981(11) 0.15125(9) 0.0444(5) Uani 1 1 d . . . . .
N1 N 1.1792(4) 0.4078(3) 0.1181(2) 0.0348(13) Uani 1 1 d . . . . .
N31 N 1.1551(5) 0.3475(3) 0.1193(2) 0.0389(14) Uani 1 1 d . . . . .
C1 C 1.0766(6) 0.6333(4) 0.0961(3) 0.048(2) Uani 1 1 d . . . . .
H1A H 1.0093 0.6227 0.1104 0.057 Uiso 1 1 calc R . . . .
H1B H 1.0840 0.6837 0.0947 0.057 Uiso 1 1 calc R . . . .
C2 C 1.0840(6) 0.6034(4) 0.0436(3) 0.048(2) Uani 1 1 d . . . . .
H2A H 1.1414 0.6244 0.0254 0.058 Uiso 1 1 calc R . . . .
H2B H 1.0208 0.6124 0.0249 0.058 Uiso 1 1 calc R . . . .
C3 C 0.9756(5) 0.4774(4) 0.0708(3) 0.0455(19) Uani 1 1 d . . . . .
H3A H 0.9789 0.4269 0.0736 0.055 Uiso 1 1 calc R . . . .
H3B H 0.9616 0.4956 0.1044 0.055 Uiso 1 1 calc R . . . .
C4 C 0.8854(6) 0.4958(5) 0.0371(4) 0.069(3) Uani 1 1 d . . . . .
H4A H 0.8983 0.4789 0.0034 0.103 Uiso 1 1 calc GR . . . .
H4B H 0.8769 0.5456 0.0363 0.103 Uiso 1 1 calc GR . . . .
H4C H 0.8236 0.4745 0.0501 0.103 Uiso 1 1 calc GR . . . .
C5 C 1.1121(6) 0.4762(5) -0.0146(3) 0.049(2) Uani 1 1 d . . . . .
H5A H 1.0544 0.4946 -0.0339 0.059 Uiso 1 1 calc R . . . .
H5B H 1.1754 0.4931 -0.0301 0.059 Uiso 1 1 calc R . . . .
C6 C 1.1103(8) 0.3976(5) -0.0171(3) 0.068(3) Uani 1 1 d . . . . .
H6A H 1.1273 0.3828 -0.0508 0.102 Uiso 1 1 calc GR . . . .
H6B H 1.0425 0.3811 -0.0084 0.102 Uiso 1 1 calc GR . . . .
H6C H 1.1599 0.3789 0.0063 0.102 Uiso 1 1 calc GR . . . .
C7 C 1.1195(6) 0.6059(4) 0.1993(3) 0.0421(17) Uani 1 1 d . . . . .
H7A H 1.1733 0.6109 0.2247 0.050 Uiso 1 1 calc R . . . .
H7B H 1.0786 0.6484 0.1995 0.050 Uiso 1 1 calc R . . . .
C8 C 1.0510(6) 0.5451(5) 0.2137(3) 0.052(2) Uani 1 1 d . . . . .
H8A H 0.9946 0.5419 0.1901 0.078 Uiso 1 1 calc GR . . . .
H8B H 1.0244 0.5521 0.2472 0.078 Uiso 1 1 calc GR . . . .
H8C H 1.0905 0.5026 0.2127 0.078 Uiso 1 1 calc GR . . . .
C9 C 1.2753(7) 0.6667(4) 0.1368(3) 0.0454(18) Uani 1 1 d . . . . .
H9A H 1.3398 0.6481 0.1499 0.054 Uiso 1 1 calc R . . . .
H9B H 1.2875 0.6800 0.1018 0.054 Uiso 1 1 calc R . . . .
C10 C 1.2502(9) 0.7324(4) 0.1663(4) 0.075(3) Uani 1 1 d . . . . .
H10A H 1.2983 0.7686 0.1573 0.113 Uiso 1 1 calc GR . . . .
H10B H 1.2553 0.7230 0.2019 0.113 Uiso 1 1 calc GR . . . .
H10C H 1.1812 0.7474 0.1583 0.113 Uiso 1 1 calc GR . . . .
C11 C 1.4784(7) 0.4714(9) 0.1340(5) 0.052(5) Uani 0.70(3) 1 d D . P A 1
H11A H 1.5323 0.4862 0.1572 0.063 Uiso 0.70(3) 1 calc R . P A 1
H11B H 1.4932 0.4237 0.1239 0.063 Uiso 0.70(3) 1 calc R . P A 1
C12 C 1.4792(6) 0.5149(6) 0.0910(3) 0.066(3) Uani 1 1 d D . . . .
H12A H 1.5363 0.5019 0.0691 0.080 Uiso 0.70(3) 1 calc R . P A 1
H12B H 1.4891 0.5631 0.1013 0.080 Uiso 0.70(3) 1 calc R . P A 1
H12C H 1.5217 0.4745 0.0832 0.080 Uiso 0.30(3) 1 calc R . P A 2
H12D H 1.5155 0.5559 0.0786 0.080 Uiso 0.30(3) 1 calc R . P A 2
C13 C 1.3641(7) 0.5822(5) 0.0134(4) 0.059(2) Uani 1 1 d . . . . .
H13A H 1.3099 0.5775 -0.0118 0.070 Uiso 1 1 calc R . . . .
H13B H 1.3488 0.6238 0.0330 0.070 Uiso 1 1 calc R . . . .
C14 C 1.4672(7) 0.5944(6) -0.0148(4) 0.072(3) Uani 1 1 d . . . . .
H14A H 1.4634 0.6373 -0.0336 0.108 Uiso 1 1 calc GR . . . .
H14B H 1.4798 0.5562 -0.0376 0.108 Uiso 1 1 calc GR . . . .
H14C H 1.5226 0.5973 0.0094 0.108 Uiso 1 1 calc GR . . . .
C15 C 1.3848(7) 0.4368(4) 0.0108(3) 0.050(2) Uani 1 1 d . . . . .
H15A H 1.3344 0.4388 -0.0164 0.060 Uiso 1 1 calc R . . . .
H15B H 1.4523 0.4454 -0.0040 0.060 Uiso 1 1 calc R . . . .
C16 C 1.3842(8) 0.3632(5) 0.0331(4) 0.064(3) Uani 1 1 d . . . . .
H16A H 1.3866 0.3295 0.0062 0.096 Uiso 1 1 calc GR . . . .
H16B H 1.3222 0.3565 0.0525 0.096 Uiso 1 1 calc GR . . . .
H16C H 1.4434 0.3573 0.0546 0.096 Uiso 1 1 calc GR . . . .
C17 C 1.3619(8) 0.5282(6) 0.2234(4) 0.076(3) Uani 1 1 d . . . . .
H17A H 1.3684 0.5765 0.2126 0.091 Uiso 1 1 calc R . . . .
H17B H 1.2979 0.5245 0.2425 0.091 Uiso 1 1 calc R . . . .
C18 C 1.4518(7) 0.5120(7) 0.2594(4) 0.079(3) Uani 1 1 d . . . . .
H18A H 1.5158 0.5256 0.2439 0.119 Uiso 1 1 calc GR . . . .
H18B H 1.4532 0.4628 0.2665 0.119 Uiso 1 1 calc GR . . . .
H18C H 1.4427 0.5374 0.2905 0.119 Uiso 1 1 calc GR . . . .
C19 C 1.3579(8) 0.3860(5) 0.1939(4) 0.067(3) Uani 1 1 d . . . . .
H19A H 1.3467 0.3525 0.1668 0.080 Uiso 1 1 calc R . . . .
H19B H 1.4274 0.3787 0.2067 0.080 Uiso 1 1 calc R . . . .
C20 C 1.2825(10) 0.3708(6) 0.2357(4) 0.094(4) Uani 1 1 d . . . . .
H20A H 1.2173 0.3924 0.2281 0.142 Uiso 1 1 calc GR . . . .
H20B H 1.3087 0.3892 0.2670 0.142 Uiso 1 1 calc GR . . . .
H20C H 1.2733 0.3212 0.2388 0.142 Uiso 1 1 calc GR . . . .
C21 C 1.1205(7) 0.2236(4) 0.1801(4) 0.061(2) Uani 1 1 d . . . . .
H21A H 1.1689 0.2394 0.2052 0.091 Uiso 1 1 calc GR . . . .
H21B H 1.1565 0.1979 0.1543 0.091 Uiso 1 1 calc GR . . . .
H21C H 1.0698 0.1940 0.1957 0.091 Uiso 1 1 calc GR . . . .
C22 C 0.9920(6) 0.3555(4) 0.1994(4) 0.057(2) Uani 1 1 d . . . . .
H22A H 1.0438 0.3775 0.2200 0.085 Uiso 1 1 calc GR . . . .
H22B H 0.9479 0.3273 0.2203 0.085 Uiso 1 1 calc GR . . . .
H22C H 0.9515 0.3908 0.1828 0.085 Uiso 1 1 calc GR . . . .
C23 C 0.9661(7) 0.2725(5) 0.1002(5) 0.078(3) Uani 1 1 d . . . . .
H23A H 0.9441 0.3129 0.0815 0.116 Uiso 1 1 calc GR . . . .
H23B H 0.9070 0.2498 0.1148 0.116 Uiso 1 1 calc GR . . . .
H23C H 1.0010 0.2407 0.0778 0.116 Uiso 1 1 calc GR . . . .
F1 F 1.0560(10) 0.2804(6) 0.3056(4) 0.091(4) Uani 0.794(12) 1 d D U P B 1
F2 F 1.0609(6) 0.2761(3) 0.3852(3) 0.074(3) Uani 0.794(12) 1 d D U P B 1
F3 F 1.1930(5) 0.3064(4) 0.3443(5) 0.079(3) Uani 0.794(12) 1 d D U P B 1
F4 F 1.1727(15) 0.6022(10) 0.3161(4) 0.084(5) Uani 0.54(2) 1 d D U P C 2
F4A F 1.1723(17) 0.6024(13) 0.4000(7) 0.070(5) Uani 0.46(2) 1 d D U P C 1
F5 F 1.2545(7) 0.5495(6) 0.3740(7) 0.072(4) Uani 0.54(2) 1 d D U P C 2
F5A F 1.1236(11) 0.6243(7) 0.3270(6) 0.058(4) Uani 0.46(2) 1 d D U P C 1
F6 F 1.1326(11) 0.6153(8) 0.3938(5) 0.052(3) Uani 0.54(2) 1 d D U P C 2
F6A F 1.2469(11) 0.5585(7) 0.3339(9) 0.082(6) Uani 0.46(2) 1 d D U P C 1
F7 F 0.9035(15) 0.654(2) 0.4974(16) 0.067(8) Uani 0.150(10) 1 d D U P D 1
F7A F 0.7352(6) 0.6875(5) 0.5304(2) 0.097(3) Uani 0.850(10) 1 d D U P D 2
F8 F 0.776(4) 0.624(2) 0.5375(10) 0.071(9) Uani 0.150(10) 1 d D U P D 1
F8A F 0.8753(7) 0.7066(5) 0.4900(3) 0.094(3) Uani 0.850(10) 1 d D U P D 2
F9 F 0.794(3) 0.7284(10) 0.5055(13) 0.050(7) Uani 0.150(10) 1 d D U P D 1
F9A F 0.8475(6) 0.6089(3) 0.5238(2) 0.064(2) Uani 0.850(10) 1 d D U P D 2
F10 F 0.5590(5) 0.7152(4) 0.3178(3) 0.089(2) Uani 0.935(10) 1 d D U P E 1
F11 F 0.5017(5) 0.7424(3) 0.3914(3) 0.092(3) Uani 0.935(10) 1 d D U P E 1
F12 F 0.4531(4) 0.6496(3) 0.3554(2) 0.0644(18) Uani 0.935(10) 1 d D U P E 1
F13 F 0.6680(7) 0.6246(6) 0.1685(5) 0.084(4) Uani 0.688(15) 1 d D U P F 1
F13A F 0.8440(14) 0.6346(14) 0.1824(12) 0.075(7) Uani 0.312(15) 1 d D U P F 2
F14 F 0.8027(9) 0.5904(5) 0.1347(3) 0.083(4) Uani 0.688(15) 1 d D U P F 1
F14A F 0.7009(19) 0.6512(10) 0.1986(9) 0.078(6) Uani 0.312(15) 1 d D U P F 2
F15 F 0.8079(14) 0.6510(7) 0.2016(5) 0.108(5) Uani 0.688(15) 1 d D U P F 1
F15A F 0.713(2) 0.5981(13) 0.1358(7) 0.091(7) Uani 0.312(15) 1 d D U P F 2
F16 F 0.668(3) 0.3463(10) 0.1435(5) 0.083(6) Uani 0.53(4) 1 d D U P G 1
F17 F 0.6129(13) 0.3132(10) 0.2148(8) 0.065(4) Uani 0.53(4) 1 d D U P G 1
F18 F 0.764(2) 0.2929(13) 0.1973(10) 0.067(5) Uani 0.53(4) 1 d D U P G 1
F19 F 0.4449(9) 0.3093(8) 0.3416(5) 0.093(4) Uani 0.663(15) 1 d D U P H 1
F19A F 0.3798(12) 0.3706(15) 0.4160(9) 0.086(7) Uani 0.337(15) 1 d D U P H 2
F20 F 0.3945(6) 0.4011(5) 0.3736(5) 0.090(4) Uani 0.663(15) 1 d D U P H 1
F20A F 0.4262(15) 0.2747(8) 0.3874(11) 0.077(6) Uani 0.337(15) 1 d D U P H 2
F21 F 0.3943(8) 0.3092(10) 0.4180(4) 0.102(5) Uani 0.663(15) 1 d D U P H 1
F21A F 0.4228(16) 0.3508(15) 0.3383(6) 0.069(6) Uani 0.337(15) 1 d D U P H 2
F22 F 0.6952(9) 0.2494(7) 0.5166(5) 0.082(4) Uani 0.74(3) 1 d D U P I 1
F23 F 0.7746(13) 0.3458(7) 0.5346(5) 0.069(4) Uani 0.74(3) 1 d D U P I 1
F24 F 0.8405(8) 0.2720(6) 0.4852(4) 0.061(3) Uani 0.74(3) 1 d D U P I 1
C24 C 0.9067(5) 0.4676(3) 0.3563(2) 0.0254(13) Uani 1 1 d . . . . .
C25 C 0.9472(5) 0.4005(3) 0.3515(2) 0.0282(14) Uani 1 1 d . . . . .
H25 H 0.9017 0.3629 0.3494 0.034 Uiso 1 1 calc R . . . .
C26 C 1.0530(5) 0.3873(3) 0.3495(2) 0.0306(15) Uani 1 1 d . . . . .
C27 C 1.1240(5) 0.4422(4) 0.3528(3) 0.0372(16) Uani 1 1 d . . . . .
H27 H 1.1948 0.4336 0.3526 0.045 Uiso 1 1 calc R . . . .
C28 C 1.0863(4) 0.5092(4) 0.3562(2) 0.0300(14) Uani 1 1 d . . . . .
C29 C 0.9802(5) 0.5221(4) 0.3583(2) 0.0294(14) Uani 1 1 d . . . . .
H29 H 0.9571 0.5680 0.3610 0.035 Uiso 1 1 calc R . . . .
C30 C 1.0910(5) 0.3140(4) 0.3459(3) 0.0474(18) Uani 1 1 d D U . . .
C31 C 1.1595(5) 0.5696(4) 0.3582(3) 0.0454(17) Uani 1 1 d D U . . .
C32 C 0.7444(4) 0.5538(3) 0.3805(2) 0.0261(13) Uani 1 1 d . . . . .
C33 C 0.7867(5) 0.5776(3) 0.4262(2) 0.0251(13) Uani 1 1 d . . . . .
H33 H 0.8407 0.5527 0.4408 0.030 Uiso 1 1 calc R . . . .
C34 C 0.7508(5) 0.6366(3) 0.4501(2) 0.0300(15) Uani 1 1 d . . . . .
C35 C 0.6682(5) 0.6733(4) 0.4316(3) 0.0387(17) Uani 1 1 d . . . . .
H35 H 0.6433 0.7126 0.4484 0.046 Uiso 1 1 calc R . . . .
C36 C 0.6227(5) 0.6503(3) 0.3869(3) 0.0340(15) Uani 1 1 d . . . . .
C37 C 0.6595(5) 0.5923(3) 0.3626(3) 0.0302(14) Uani 1 1 d . . . . .
H37 H 0.6269 0.5778 0.3330 0.036 Uiso 1 1 calc R . . . .
C38 C 0.8025(6) 0.6610(4) 0.4980(3) 0.0481(18) Uani 1 1 d D U . . .
C39 C 0.5336(6) 0.6901(4) 0.3638(3) 0.052(2) Uani 1 1 d D U . . .
C40 C 0.7571(4) 0.4782(3) 0.2929(2) 0.0247(13) Uani 1 1 d . . . . .
C41 C 0.7664(5) 0.5375(3) 0.2622(2) 0.0291(14) Uani 1 1 d . . . . .
H41 H 0.7813 0.5803 0.2773 0.035 Uiso 1 1 calc R . . . .
C42 C 0.7540(5) 0.5347(4) 0.2098(3) 0.0338(16) Uani 1 1 d . . . . .
C43 C 0.7317(5) 0.4721(4) 0.1863(2) 0.0359(16) Uani 1 1 d . . . . .
H43 H 0.7231 0.4701 0.1513 0.043 Uiso 1 1 calc R . . . .
C44 C 0.7224(5) 0.4130(4) 0.2150(3) 0.0344(15) Uani 1 1 d . . . . .
C45 C 0.7347(5) 0.4160(3) 0.2679(2) 0.0292(14) Uani 1 1 d . . . . .
H45 H 0.7277 0.3751 0.2867 0.035 Uiso 1 1 calc R . . . .
C46 C 0.7587(6) 0.6004(5) 0.1795(3) 0.0533(19) Uani 1 1 d D U . . .
C47 C 0.6967(6) 0.3437(4) 0.1914(3) 0.0523(19) Uani 1 1 d D U . . .
C48 C 0.7175(5) 0.4199(3) 0.3845(2) 0.0238(12) Uani 1 1 d . . . . .
C49 C 0.6129(5) 0.4057(3) 0.3732(2) 0.0285(14) Uani 1 1 d . . . . .
H49 H 0.5816 0.4294 0.3465 0.034 Uiso 1 1 calc R . . . .
C50 C 0.5556(5) 0.3580(4) 0.4003(3) 0.0328(15) Uani 1 1 d . . . . .
C51 C 0.5970(5) 0.3234(3) 0.4410(2) 0.0321(15) Uani 1 1 d . . . . .
H51 H 0.5581 0.2910 0.4592 0.039 Uiso 1 1 calc R . . . .
C52 C 0.6988(5) 0.3380(3) 0.4543(2) 0.0278(14) Uani 1 1 d . . . . .
C53 C 0.7563(5) 0.3852(3) 0.4267(2) 0.0268(14) Uani 1 1 d . . . . .
H53 H 0.8239 0.3943 0.4368 0.032 Uiso 1 1 calc R . . . .
C54 C 0.4478(6) 0.3430(4) 0.3849(3) 0.0507(18) Uani 1 1 d D U . . .
C55 C 0.7489(6) 0.3019(4) 0.4988(3) 0.0431(16) Uani 1 1 d D U . . .
B1 B 0.7814(5) 0.4803(3) 0.3539(3) 0.0256(14) Uani 1 1 d . . . . .
C11A C 1.470(2) 0.520(2) 0.1442(9) 0.069(12) Uiso 0.30(3) 1 d D . P A 2
H11C H 1.4670 0.5691 0.1538 0.082 Uiso 0.30(3) 1 calc R . P A 2
H11D H 1.5305 0.4997 0.1601 0.082 Uiso 0.30(3) 1 calc R . P A 2
F17A F 0.728(3) 0.3448(11) 0.1432(5) 0.078(6) Uani 0.47(4) 1 d D U P G 2
F18A F 0.5976(10) 0.3318(17) 0.1936(13) 0.088(7) Uani 0.47(4) 1 d D U P G 2
F16A F 0.748(2) 0.2919(14) 0.2130(9) 0.058(5) Uani 0.47(4) 1 d D U P G 2
F23A F 0.804(3) 0.2480(13) 0.4867(12) 0.060(7) Uani 0.26(3) 1 d D U P I 2
F24A F 0.6801(18) 0.291(2) 0.5350(9) 0.075(8) Uani 0.26(3) 1 d D U P I 2
F22A F 0.810(2) 0.342(2) 0.5273(15) 0.055(7) Uani 0.26(3) 1 d D U P I 2
F2A F 1.163(2) 0.3099(14) 0.3101(10) 0.059(6) Uani 0.206(12) 1 d D U P B 2
F3A F 1.025(2) 0.2715(18) 0.3236(12) 0.046(7) Uani 0.206(12) 1 d D U P B 2
F1A F 1.169(2) 0.303(2) 0.3762(13) 0.082(9) Uani 0.206(12) 1 d D U P B 2

loop_
_atom_site_aniso_label
_atom_site_aniso_U_11
_atom_site_aniso_U_22
_atom_site_aniso_U_33
_atom_site_aniso_U_23
_atom_site_aniso_U_13
_atom_site_aniso_U_12
Fe1 0.0258(4) 0.0290(4) 0.0247(4) 0.0028(4) -0.0012(4) 0.0003(4)
P1 0.0392(9) 0.0297(8) 0.0308(9) 0.0013(8) -0.0005(8) 0.0005(8)
P2 0.0376(9) 0.0371(9) 0.0308(9) 0.0032(8) -0.0082(7) 0.0018(8)
P3 0.0273(9) 0.0585(12) 0.0326(10) 0.0076(9) -0.0029(7) 0.0011(9)
P4 0.0344(9) 0.0441(10) 0.0311(9) -0.0030(9) 0.0052(7) -0.0039(9)
Si5 0.0433(12) 0.0347(10) 0.0553(14) 0.0039(10) 0.0057(10) -0.0056(9)
N1 0.030(3) 0.040(3) 0.035(3) -0.004(3) -0.002(2) 0.004(3)
N31 0.039(3) 0.030(3) 0.047(4) 0.000(3) 0.002(3) -0.002(3)
C1 0.052(5) 0.037(4) 0.055(5) 0.014(4) 0.000(4) 0.014(4)
C2 0.050(5) 0.044(4) 0.050(5) 0.010(4) -0.012(4) 0.009(4)
C3 0.038(4) 0.048(4) 0.051(5) 0.000(4) -0.010(3) -0.001(4)
C4 0.047(5) 0.077(7) 0.082(7) 0.006(6) -0.023(5) 0.001(5)
C5 0.050(4) 0.066(5) 0.032(4) -0.009(4) -0.009(3) 0.005(4)
C6 0.078(6) 0.077(6) 0.049(5) -0.025(5) 0.002(5) -0.011(6)
C7 0.045(4) 0.042(4) 0.039(4) -0.003(3) 0.000(3) 0.000(4)
C8 0.040(4) 0.067(5) 0.049(5) 0.000(4) 0.008(4) 0.004(4)
C9 0.062(5) 0.034(3) 0.041(4) 0.000(3) 0.005(4) -0.003(4)
C10 0.113(9) 0.043(4) 0.071(6) -0.019(5) 0.023(6) -0.022(5)
C11 0.020(5) 0.083(11) 0.054(8) 0.006(7) 0.002(5) 0.007(5)
C12 0.036(4) 0.115(8) 0.048(5) -0.013(6) 0.009(4) -0.015(5)
C13 0.064(5) 0.052(5) 0.060(6) 0.010(4) 0.025(5) -0.002(4)
C14 0.069(6) 0.088(7) 0.059(6) 0.007(6) 0.028(5) -0.025(6)
C15 0.052(5) 0.051(5) 0.046(5) -0.003(4) 0.016(4) 0.003(4)
C16 0.076(6) 0.054(5) 0.063(6) -0.004(5) 0.029(5) 0.004(5)
C17 0.073(6) 0.079(7) 0.075(7) -0.016(6) -0.045(5) 0.013(5)
C18 0.069(6) 0.106(8) 0.063(6) -0.013(6) -0.039(5) -0.002(6)
C19 0.077(6) 0.062(6) 0.061(6) -0.001(5) -0.032(5) 0.020(5)
C20 0.109(9) 0.101(8) 0.073(7) 0.039(7) -0.035(7) -0.039(8)
C21 0.067(6) 0.038(4) 0.077(7) 0.008(4) 0.013(5) 0.000(4)
C22 0.042(4) 0.046(5) 0.082(7) 0.002(5) 0.018(4) -0.003(4)
C23 0.059(6) 0.065(6) 0.109(9) -0.007(6) -0.009(6) -0.031(5)
F1 0.121(9) 0.062(6) 0.090(7) -0.030(6) -0.026(6) 0.038(6)
F2 0.097(5) 0.035(3) 0.091(5) 0.015(3) 0.025(4) 0.015(3)
F3 0.037(3) 0.067(5) 0.134(9) 0.003(7) 0.010(4) 0.019(3)
F4 0.099(12) 0.110(11) 0.043(5) 0.010(6) 0.003(6) -0.062(9)
F4A 0.070(13) 0.083(11) 0.056(6) -0.010(6) -0.007(6) -0.030(9)
F5 0.038(5) 0.067(6) 0.112(11) -0.007(6) -0.018(5) -0.020(4)
F5A 0.047(8) 0.052(6) 0.074(8) 0.011(6) 0.008(6) -0.026(5)
F6 0.044(8) 0.049(6) 0.063(6) -0.010(5) 0.009(5) -0.025(5)
F6A 0.044(7) 0.072(8) 0.129(14) -0.014(9) 0.043(8) -0.018(5)
F7 0.057(9) 0.080(17) 0.065(19) -0.028(15) -0.013(8) 0.004(8)
F7A 0.084(5) 0.158(8) 0.048(4) -0.046(4) -0.012(3) 0.055(5)
F8 0.092(19) 0.077(15) 0.045(12) -0.012(10) -0.009(12) -0.012(13)
F8A 0.115(6) 0.104(6) 0.063(5) -0.007(5) -0.021(4) -0.062(6)
F9 0.055(16) 0.054(8) 0.042(17) -0.027(7) -0.027(12) -0.001(8)
F9A 0.075(5) 0.068(4) 0.051(4) -0.008(3) -0.027(3) 0.007(3)
F10 0.073(4) 0.099(5) 0.096(5) 0.057(4) -0.004(3) 0.033(4)
F11 0.077(4) 0.073(4) 0.127(5) -0.043(4) -0.053(4) 0.054(3)
F12 0.036(3) 0.063(3) 0.094(4) -0.006(3) -0.023(3) 0.013(2)
F13 0.066(5) 0.082(7) 0.105(9) 0.051(7) 0.001(5) 0.015(4)
F13A 0.052(8) 0.071(12) 0.102(18) 0.047(10) 0.009(7) -0.013(7)
F14 0.106(8) 0.090(6) 0.053(5) 0.047(4) 0.031(4) 0.005(5)
F14A 0.085(11) 0.078(10) 0.071(11) 0.050(7) 0.013(8) 0.010(8)
F15 0.178(12) 0.081(7) 0.065(7) 0.043(5) -0.025(7) -0.057(9)
F15A 0.110(16) 0.107(14) 0.056(8) 0.046(8) -0.022(9) -0.026(12)
F16 0.128(15) 0.081(8) 0.040(5) -0.017(5) -0.031(6) -0.013(10)
F17 0.073(7) 0.056(7) 0.066(9) -0.024(6) -0.005(6) -0.019(6)
F18 0.076(8) 0.055(7) 0.071(13) -0.028(8) 0.001(8) 0.013(6)
F19 0.057(6) 0.130(10) 0.092(7) -0.030(7) -0.024(5) -0.018(7)
F19A 0.033(8) 0.131(15) 0.094(12) -0.032(11) 0.004(8) -0.012(9)
F20 0.029(4) 0.085(6) 0.155(11) 0.021(6) -0.026(5) -0.006(4)
F20A 0.057(11) 0.071(8) 0.104(14) 0.004(7) -0.022(10) -0.031(6)
F21 0.053(6) 0.175(12) 0.078(7) 0.061(8) -0.010(5) -0.069(8)
F21A 0.039(10) 0.110(15) 0.060(7) 0.021(7) -0.015(6) -0.025(10)
F22 0.091(6) 0.081(7) 0.073(7) 0.057(6) -0.025(5) -0.031(5)
F23 0.101(9) 0.072(5) 0.035(5) -0.005(4) -0.028(6) 0.037(6)
F24 0.064(5) 0.054(5) 0.063(5) 0.028(5) -0.001(4) 0.017(4)
C24 0.028(3) 0.032(3) 0.016(3) 0.002(3) 0.001(2) 0.004(3)
C25 0.027(3) 0.031(3) 0.027(3) 0.004(3) -0.002(3) -0.003(3)
C26 0.029(3) 0.037(4) 0.026(3) 0.003(3) -0.001(3) 0.006(3)
C27 0.028(4) 0.051(4) 0.032(4) -0.003(3) 0.005(3) -0.001(3)
C28 0.024(3) 0.042(4) 0.024(3) 0.001(3) 0.001(2) -0.011(3)
C29 0.034(3) 0.034(3) 0.020(3) 0.003(3) 0.001(3) 0.002(3)
C30 0.041(4) 0.041(4) 0.060(5) -0.001(3) 0.003(3) 0.012(3)
C31 0.036(4) 0.054(4) 0.046(4) -0.006(3) 0.006(3) -0.014(3)
C32 0.022(3) 0.026(3) 0.029(3) 0.003(3) 0.000(3) -0.002(2)
C33 0.020(3) 0.030(3) 0.025(3) 0.005(3) 0.000(2) 0.000(3)
C34 0.026(4) 0.036(3) 0.028(3) -0.002(3) 0.001(3) -0.004(3)
C35 0.034(4) 0.030(3) 0.052(5) -0.013(3) 0.009(3) 0.002(3)
C36 0.027(3) 0.030(3) 0.045(4) 0.002(3) -0.005(3) 0.006(3)
C37 0.024(3) 0.026(3) 0.041(4) 0.000(3) -0.008(3) -0.003(3)
C38 0.053(4) 0.048(4) 0.043(4) -0.015(3) 0.000(3) 0.005(3)
C39 0.041(4) 0.041(4) 0.074(5) 0.004(4) -0.018(4) 0.012(3)
C40 0.014(3) 0.032(3) 0.028(3) 0.008(3) -0.002(2) 0.000(2)
C41 0.023(3) 0.035(3) 0.030(3) 0.004(3) -0.003(3) -0.003(3)
C42 0.020(3) 0.053(4) 0.029(3) 0.015(3) 0.003(3) 0.002(3)
C43 0.025(3) 0.062(5) 0.021(3) 0.000(3) -0.001(3) 0.000(3)
C44 0.024(3) 0.048(4) 0.031(4) -0.004(3) -0.004(3) 0.000(3)
C45 0.027(3) 0.032(3) 0.029(3) -0.001(3) 0.002(3) 0.006(3)
C46 0.048(4) 0.064(4) 0.048(4) 0.030(4) 0.000(3) -0.005(3)
C47 0.059(4) 0.053(4) 0.045(4) -0.022(3) -0.013(3) 0.003(3)
C48 0.025(3) 0.026(3) 0.020(3) -0.001(2) -0.003(3) 0.001(3)
C49 0.026(3) 0.033(3) 0.026(3) 0.000(3) 0.000(3) 0.002(3)
C50 0.028(3) 0.040(4) 0.031(4) -0.002(3) 0.005(3) -0.007(3)
C51 0.041(4) 0.035(4) 0.020(3) -0.001(3) 0.008(3) -0.002(3)
C52 0.034(4) 0.028(3) 0.021(3) 0.000(3) 0.003(3) 0.003(3)
C53 0.028(3) 0.027(3) 0.026(3) 0.000(3) -0.004(3) 0.005(3)
C54 0.036(4) 0.063(4) 0.052(4) 0.009(4) -0.003(3) -0.018(3)
C55 0.058(4) 0.043(3) 0.028(3) 0.010(3) -0.003(3) 0.002(3)
B1 0.029(3) 0.022(3) 0.026(3) 0.005(3) -0.003(3) -0.002(3)
F17A 0.106(14) 0.091(9) 0.037(5) -0.027(5) -0.003(6) 0.010(10)
F18A 0.052(6) 0.102(15) 0.110(16) -0.055(11) -0.018(6) -0.008(6)
F16A 0.080(11) 0.055(7) 0.038(9) -0.020(7) -0.009(7) -0.001(7)
F23A 0.094(15) 0.041(9) 0.045(11) 0.010(9) 0.000(11) 0.013(9)
F24A 0.073(10) 0.110(19) 0.042(10) 0.034(10) 0.009(8) 0.003(10)
F22A 0.050(12) 0.060(12) 0.056(13) -0.002(9) -0.003(9) 0.008(10)
F2A 0.054(10) 0.047(13) 0.075(11) -0.004(10) 0.008(8) 0.015(9)
F3A 0.036(9) 0.029(10) 0.073(15) -0.003(11) 0.010(9) 0.015(7)
F1A 0.073(12) 0.087(19) 0.086(13) -0.004(13) -0.021(9) 0.040(13)

loop_
_atom_type_symbol
_atom_type_description
_atom_type_scat_dispersion_real
_atom_type_scat_dispersion_imag
_atom_type_scat_source
C C 0.0033 0.0016 'International Tables Vol C Tables 4.2.6.8 and 6.1.1.4'
H H 0.0000 0.0000 'International Tables Vol C Tables 4.2.6.8 and 6.1.1.4'
B B 0.0013 0.0007 'International Tables Vol C Tables 4.2.6.8 and 6.1.1.4'
F F 0.0171 0.0103 'International Tables Vol C Tables 4.2.6.8 and 6.1.1.4'
Fe Fe 0.3463 0.8444 'International Tables Vol C Tables 4.2.6.8 and 6.1.1.4'
N N 0.0061 0.0033 'International Tables Vol C Tables 4.2.6.8 and 6.1.1.4'
P P 0.1023 0.0942 'International Tables Vol C Tables 4.2.6.8 and 6.1.1.4'
Si Si 0.0817 0.0704 'International Tables Vol C Tables 4.2.6.8 and 6.1.1.4'

loop_
_geom_angle_atom_site_label_1
_geom_angle_atom_site_label_2
_geom_angle_atom_site_label_3
_geom_angle
P1 Fe1 P3 94.72(8)
P2 Fe1 P1 83.50(7)
P2 Fe1 P3 177.63(9)
P4 Fe1 P1 105.86(8)
P4 Fe1 P2 94.30(7)
P4 Fe1 P3 84.66(7)
N1 Fe1 P1 134.2(2)
N1 Fe1 P2 90.2(2)
N1 Fe1 P3 92.2(2)
N1 Fe1 P4 119.9(2)
C1 P1 Fe1 110.5(3)
C7 P1 Fe1 120.3(3)
C7 P1 C1 100.0(4)
C7 P1 C9 102.1(4)
C9 P1 Fe1 119.5(3)
C9 P1 C1 101.2(4)
C2 P2 Fe1 109.8(3)
C2 P2 C3 102.9(4)
C2 P2 C5 104.3(4)
C3 P2 Fe1 112.4(2)
C5 P2 Fe1 123.4(3)
C5 P2 C3 101.8(4)
C11 P3 Fe1 108.4(4)
C17 P3 Fe1 123.1(3)
C17 P3 C11 108.9(6)
C17 P3 C19 102.1(5)
C17 P3 C11A 85.9(10)
C19 P3 Fe1 115.0(3)
C19 P3 C11 96.0(6)
C19 P3 C11A 120.7(15)
C11A P3 Fe1 107.8(10)
C12 P4 Fe1 110.5(3)
C13 P4 Fe1 123.1(3)
C13 P4 C12 101.3(5)
C13 P4 C15 99.6(4)
C15 P4 Fe1 117.0(3)
C15 P4 C12 102.5(5)
N31 Si5 C21 105.6(4)
N31 Si5 C22 110.4(3)
N31 Si5 C23 104.5(4)
C21 Si5 C22 111.9(4)
C21 Si5 C23 111.2(5)
C22 Si5 C23 112.7(5)
N31 N1 Fe1 171.1(6)
N1 N31 Si5 133.8(5)
P1 C1 H1A 109.7
P1 C1 H1B 109.7
H1A C1 H1B 108.2
C2 C1 P1 110.0(5)
C2 C1 H1A 109.7
C2 C1 H1B 109.7
P2 C2 H2A 110.4
P2 C2 H2B 110.4
C1 C2 P2 106.7(5)
C1 C2 H2A 110.4
C1 C2 H2B 110.4
H2A C2 H2B 108.6
P2 C3 H3A 108.1
P2 C3 H3B 108.1
H3A C3 H3B 107.3
C4 C3 P2 116.8(6)
C4 C3 H3A 108.1
C4 C3 H3B 108.1
C3 C4 H4A 109.5
C3 C4 H4B 109.5
C3 C4 H4C 109.5
H4A C4 H4B 109.5
H4A C4 H4C 109.5
H4B C4 H4C 109.5
P2 C5 H5A 109.1
P2 C5 H5B 109.1
H5A C5 H5B 107.8
C6 C5 P2 112.5(6)
C6 C5 H5A 109.1
C6 C5 H5B 109.1
C5 C6 H6A 109.5
C5 C6 H6B 109.5
C5 C6 H6C 109.5
H6A C6 H6B 109.5
H6A C6 H6C 109.5
H6B C6 H6C 109.5
P1 C7 H7A 109.0
P1 C7 H7B 109.0
H7A C7 H7B 107.8
C8 C7 P1 113.1(5)
C8 C7 H7A 109.0
C8 C7 H7B 109.0
C7 C8 H8A 109.5
C7 C8 H8B 109.5
C7 C8 H8C 109.5
H8A C8 H8B 109.5
H8A C8 H8C 109.5
H8B C8 H8C 109.5
P1 C9 H9A 107.8
P1 C9 H9B 107.8
H9A C9 H9B 107.1
C10 C9 P1 118.0(6)
C10 C9 H9A 107.8
C10 C9 H9B 107.8
C9 C10 H10A 109.5
C9 C10 H10B 109.5
C9 C10 H10C 109.5
H10A C10 H10B 109.5
H10A C10 H10C 109.5
H10B C10 H10C 109.5
P3 C11 H11A 109.3
P3 C11 H11B 109.3
H11A C11 H11B 108.0
C12 C11 P3 111.6(7)
C12 C11 H11A 109.3
C12 C11 H11B 109.3
P4 C12 H12A 109.6
P4 C12 H12B 109.6
P4 C12 H12C 108.4
P4 C12 H12D 108.4
C11 C12 P4 110.5(7)
C11 C12 H12A 109.6
C11 C12 H12B 109.6
H12A C12 H12B 108.1
H12C C12 H12D 107.4
C11A C12 P4 115.6(13)
C11A C12 H12C 108.4
C11A C12 H12D 108.4
P4 C13 H13A 108.0
P4 C13 H13B 108.0
H13A C13 H13B 107.2
C14 C13 P4 117.4(7)
C14 C13 H13A 108.0
C14 C13 H13B 108.0
C13 C14 H14A 109.5
C13 C14 H14B 109.5
C13 C14 H14C 109.5
H14A C14 H14B 109.5
H14A C14 H14C 109.5
H14B C14 H14C 109.5
P4 C15 H15A 108.5
P4 C15 H15B 108.5
H15A C15 H15B 107.5
C16 C15 P4 115.0(6)
C16 C15 H15A 108.5
C16 C15 H15B 108.5
C15 C16 H16A 109.5
C15 C16 H16B 109.5
C15 C16 H16C 109.5
H16A C16 H16B 109.5
H16A C16 H16C 109.5
H16B C16 H16C 109.5
P3 C17 H17A 108.0
P3 C17 H17B 108.0
H17A C17 H17B 107.3
C18 C17 P3 117.0(7)
C18 C17 H17A 108.0
C18 C17 H17B 108.0
C17 C18 H18A 109.5
C17 C18 H18B 109.5
C17 C18 H18C 109.5
H18A C18 H18B 109.5
H18A C18 H18C 109.5
H18B C18 H18C 109.5
P3 C19 H19A 108.5
P3 C19 H19B 108.5
H19A C19 H19B 107.5
C20 C19 P3 115.1(8)
C20 C19 H19A 108.5
C20 C19 H19B 108.5
C19 C20 H20A 109.5
C19 C20 H20B 109.5
C19 C20 H20C 109.5
H20A C20 H20B 109.5
H20A C20 H20C 109.5
H20B C20 H20C 109.5
Si5 C21 H21A 109.5
Si5 C21 H21B 109.5
Si5 C21 H21C 109.5
H21A C21 H21B 109.5
H21A C21 H21C 109.5
H21B C21 H21C 109.5
Si5 C22 H22A 109.5
Si5 C22 H22B 109.5
Si5 C22 H22C 109.5
H22A C22 H22B 109.5
H22A C22 H22C 109.5
H22B C22 H22C 109.5
Si5 C23 H23A 109.5
Si5 C23 H23B 109.5
Si5 C23 H23C 109.5
H23A C23 H23B 109.5
H23A C23 H23C 109.5
H23B C23 H23C 109.5
C25 C24 C29 115.6(5)
C25 C24 B1 120.4(6)
C29 C24 B1 123.8(5)
C24 C25 H25 118.7
C24 C25 C26 122.7(6)
C26 C25 H25 118.7
C25 C26 C27 120.5(6)
C25 C26 C30 119.8(6)
C27 C26 C30 119.7(6)
C26 C27 H27 120.9
C28 C27 C26 118.2(6)
C28 C27 H27 120.9
C27 C28 C29 121.1(6)
C27 C28 C31 119.9(6)
C29 C28 C31 119.0(6)
C24 C29 H29 119.0
C28 C29 C24 122.0(6)
C28 C29 H29 119.0
F1 C30 F2 105.3(9)
F1 C30 F3 105.2(9)
F1 C30 C26 113.3(8)
F2 C30 F3 104.9(8)
F2 C30 C26 111.7(6)
F3 C30 C26 115.6(7)
F2A C30 C26 109.4(13)
F3A C30 C26 113.4(18)
F3A C30 F2A 95.7(18)
F1A C30 C26 111.6(18)
F1A C30 F2A 83(2)
F1A C30 F3A 132(3)
F4 C31 F5 106.5(10)
F4 C31 F6 109.1(13)
F4 C31 C28 115.5(8)
F4A C31 F5A 100.5(14)
F4A C31 F6A 112.7(12)
F4A C31 C28 119.3(13)
F5 C31 C28 111.5(7)
F5A C31 C28 110.2(8)
F6 C31 F5 101.8(9)
F6 C31 C28 111.5(9)
F6A C31 F5A 96.8(11)
F6A C31 C28 113.8(8)
C33 C32 C37 115.1(6)
C33 C32 B1 122.2(5)
C37 C32 B1 122.3(6)
C32 C33 H33 119.0
C34 C33 C32 122.0(6)
C34 C33 H33 119.0
C33 C34 C38 119.3(6)
C35 C34 C33 121.5(6)
C35 C34 C38 119.2(6)
C34 C35 H35 121.0
C34 C35 C36 118.1(6)
C36 C35 H35 121.0
C35 C36 C39 120.4(6)
C37 C36 C35 120.6(6)
C37 C36 C39 119.0(7)
C32 C37 H37 118.7
C36 C37 C32 122.7(6)
C36 C37 H37 118.7
F7 C38 C34 113.8(17)
F7A C38 F9A 104.0(7)
F7A C38 C34 111.7(7)
F8 C38 F7 103(3)
F8 C38 F9 113(3)
F8 C38 C34 112.7(17)
F8A C38 F7A 108.9(8)
F8A C38 F9A 105.5(8)
F8A C38 C34 113.2(7)
F9 C38 F7 100(3)
F9 C38 C34 113.3(14)
F9A C38 C34 112.9(6)
F10 C39 C36 111.0(6)
F11 C39 F10 107.9(7)
F11 C39 F12 107.1(7)
F11 C39 C36 113.8(7)
F12 C39 F10 104.5(7)
F12 C39 C36 112.1(6)
C41 C40 B1 122.0(6)
C45 C40 C41 116.0(6)
C45 C40 B1 121.8(5)
C40 C41 H41 118.9
C42 C41 C40 122.2(6)
C42 C41 H41 118.9
C41 C42 C46 119.7(7)
C43 C42 C41 120.3(6)
C43 C42 C46 119.9(6)
C42 C43 H43 120.4
C44 C43 C42 119.1(6)
C44 C43 H43 120.4
C43 C44 C45 120.5(6)
C43 C44 C47 121.3(6)
C45 C44 C47 118.2(6)
C40 C45 C44 121.9(6)
C40 C45 H45 119.0
C44 C45 H45 119.0
F13 C46 F14 104.0(9)
F13 C46 F15 106.1(12)
F13 C46 C42 112.6(7)
F13A C46 F14A 95.0(16)
F13A C46 F15A 117.4(18)
F13A C46 C42 115.6(14)
F14 C46 C42 112.0(8)
F14A C46 C42 113.0(10)
F15 C46 F14 107.4(10)
F15 C46 C42 114.0(8)
F15A C46 F14A 96.1(18)
F15A C46 C42 115.6(12)
F16 C47 F17 102.8(11)
F16 C47 C44 115.3(10)
F17 C47 C44 111.2(9)
F18 C47 F16 109.3(14)
F18 C47 F17 99.0(15)
F18 C47 C44 117.1(15)
F17A C47 C44 108.4(12)
F18A C47 C44 110.7(12)
F18A C47 F17A 110.0(13)
F18A C47 F16A 110(2)
F16A C47 C44 111.8(15)
F16A C47 F17A 105.6(13)
C49 C48 B1 121.1(5)
C53 C48 C49 115.1(6)
C53 C48 B1 123.4(5)
C48 C49 H49 118.8
C50 C49 C48 122.3(6)
C50 C49 H49 118.8
C49 C50 C54 119.6(6)
C51 C50 C49 121.1(6)
C51 C50 C54 119.2(6)
C50 C51 H51 121.0
C50 C51 C52 118.0(6)
C52 C51 H51 121.0
C51 C52 C55 120.7(6)
C53 C52 C51 120.7(6)
C53 C52 C55 118.6(6)
C48 C53 H53 118.6
C52 C53 C48 122.7(6)
C52 C53 H53 118.6
F19 C54 F20 101.5(10)
F19 C54 C50 111.2(8)
F19A C54 F20A 102.9(16)
F19A C54 C50 112.3(10)
F20 C54 C50 112.6(7)
F20A C54 C50 111.9(10)
F21 C54 F19 109.2(11)
F21 C54 F20 106.9(10)
F21 C54 C50 114.7(8)
F21A C54 F19A 112.7(17)
F21A C54 F20A 96.2(16)
F21A C54 C50 118.6(11)
F22 C55 F23 111.6(10)
F22 C55 F24 103.5(8)
F22 C55 C52 113.8(7)
F23 C55 F24 103.8(9)
F23 C55 C52 112.2(8)
F24 C55 C52 111.2(7)
F23A C55 C52 114.2(15)
F23A C55 F24A 115.1(19)
F23A C55 F22A 105(2)
F24A C55 C52 110.2(13)
F24A C55 F22A 95(2)
F22A C55 C52 116(2)
C24 B1 C32 113.5(5)
C24 B1 C40 102.9(5)
C32 B1 C40 112.6(5)
C48 B1 C24 112.0(5)
C48 B1 C32 104.3(5)
C48 B1 C40 111.7(5)
P3 C11A H11C 109.4
P3 C11A H11D 109.4
C12 C11A P3 111.0(15)
C12 C11A H11C 109.4
C12 C11A H11D 109.4
H11C C11A H11D 108.0

loop_
_geom_bond_atom_site_label_1
_geom_bond_atom_site_label_2
_geom_bond_distance
Fe1 P1 2.241(2)
Fe1 P2 2.2292(19)
Fe1 P3 2.2454(19)
Fe1 P4 2.2226(19)
Fe1 N1 1.691(6)
P1 C1 1.861(8)
P1 C7 1.832(7)
P1 C9 1.836(8)
P2 C2 1.832(8)
P2 C3 1.849(7)
P2 C5 1.840(7)
P3 C11 1.878(9)
P3 C17 1.812(10)
P3 C19 1.829(10)
P3 C11A 1.89(2)
P4 C12 1.843(8)
P4 C13 1.830(9)
P4 C15 1.830(8)
Si5 N31 1.790(6)
Si5 C21 1.846(9)
Si5 C22 1.850(9)
Si5 C23 1.850(10)
N1 N31 1.194(8)
C1 H1A 0.9700
C1 H1B 0.9700
C1 C2 1.502(11)
C2 H2A 0.9700
C2 H2B 0.9700
C3 H3A 0.9700
C3 H3B 0.9700
C3 C4 1.509(10)
C4 H4A 0.9600
C4 H4B 0.9600
C4 H4C 0.9600
C5 H5A 0.9700
C5 H5B 0.9700
C5 C6 1.505(13)
C6 H6A 0.9600
C6 H6B 0.9600
C6 H6C 0.9600
C7 H7A 0.9700
C7 H7B 0.9700
C7 C8 1.510(11)
C8 H8A 0.9600
C8 H8B 0.9600
C8 H8C 0.9600
C9 H9A 0.9700
C9 H9B 0.9700
C9 C10 1.513(11)
C10 H10A 0.9600
C10 H10B 0.9600
C10 H10C 0.9600
C11 H11A 0.9700
C11 H11B 0.9700
C11 C12 1.409(14)
C12 H12A 0.9700
C12 H12B 0.9700
C12 H12C 0.9700
C12 H12D 0.9700
C12 C11A 1.41(2)
C13 H13A 0.9700
C13 H13B 0.9700
C13 C14 1.545(11)
C14 H14A 0.9600
C14 H14B 0.9600
C14 H14C 0.9600
C15 H15A 0.9700
C15 H15B 0.9700
C15 C16 1.526(12)
C16 H16A 0.9600
C16 H16B 0.9600
C16 H16C 0.9600
C17 H17A 0.9700
C17 H17B 0.9700
C17 C18 1.534(11)
C18 H18A 0.9600
C18 H18B 0.9600
C18 H18C 0.9600
C19 H19A 0.9700
C19 H19B 0.9700
C19 C20 1.501(15)
C20 H20A 0.9600
C20 H20B 0.9600
C20 H20C 0.9600
C21 H21A 0.9600
C21 H21B 0.9600
C21 H21C 0.9600
C22 H22A 0.9600
C22 H22B 0.9600
C22 H22C 0.9600
C23 H23A 0.9600
C23 H23B 0.9600
C23 H23C 0.9600
F1 C30 1.322(10)
F2 C30 1.324(9)
F3 C30 1.328(9)
F4 C31 1.285(12)
F4A C31 1.281(14)
F5 C31 1.354(11)
F5A C31 1.409(12)
F6 C31 1.331(12)
F6A C31 1.316(12)
F7 C38 1.312(19)
F7A C38 1.321(9)
F8 C38 1.307(19)
F8A C38 1.301(10)
F9 C38 1.310(18)
F9A C38 1.341(9)
F10 C39 1.346(9)
F11 C39 1.304(9)
F12 C39 1.317(9)
F13 C46 1.294(11)
F13A C46 1.284(16)
F14 C46 1.324(10)
F14A C46 1.327(16)
F15 C46 1.297(12)
F15A C46 1.296(15)
F16 C47 1.320(12)
F17 C47 1.376(13)
F18 C47 1.316(14)
F19 C54 1.314(11)
F19A C54 1.314(15)
F20 C54 1.341(11)
F20A C54 1.338(14)
F21 C54 1.288(10)
F21A C54 1.279(15)
F22 C55 1.308(9)
F23 C55 1.308(10)
F24 C55 1.364(10)
C24 C25 1.392(9)
C24 C29 1.412(9)
C24 B1 1.639(9)
C25 H25 0.9300
C25 C26 1.392(9)
C26 C27 1.397(10)
C26 C30 1.489(10)
C27 H27 0.9300
C27 C28 1.375(10)
C28 C29 1.395(9)
C28 C31 1.494(10)
C29 H29 0.9300
C30 F2A 1.333(17)
C30 F3A 1.315(18)
C30 F1A 1.306(18)
C32 C33 1.400(9)
C32 C37 1.404(9)
C32 B1 1.642(9)
C33 H33 0.9300
C33 C34 1.374(9)
C34 C35 1.368(10)
C34 C38 1.504(10)
C35 H35 0.9300
C35 C36 1.389(10)
C36 C37 1.367(9)
C36 C39 1.510(10)
C37 H37 0.9300
C40 C41 1.399(8)
C40 C45 1.391(9)
C40 B1 1.643(9)
C41 H41 0.9300
C41 C42 1.394(9)
C42 C43 1.379(10)
C42 C46 1.491(10)
C43 H43 0.9300
C43 C44 1.366(10)
C44 C45 1.406(9)
C44 C47 1.502(10)
C45 H45 0.9300
C47 F17A 1.335(13)
C47 F18A 1.303(14)
C47 F16A 1.324(15)
C48 C49 1.412(9)
C48 C53 1.390(8)
C48 B1 1.636(9)
C49 H49 0.9300
C49 C50 1.374(9)
C50 C51 1.372(9)
C50 C54 1.480(10)
C51 H51 0.9300
C51 C52 1.391(9)
C52 C53 1.377(9)
C52 C55 1.508(9)
C53 H53 0.9300
C55 F23A 1.294(16)
C55 F24A 1.322(16)
C55 F22A 1.331(18)
C11A H11C 0.9700
C11A H11D 0.9700

loop_
_geom_torsion_atom_site_label_1
_geom_torsion_atom_site_label_2
_geom_torsion_atom_site_label_3
_geom_torsion_atom_site_label_4
_geom_torsion
Fe1 P1 C1 C2 -26.9(6)
Fe1 P1 C7 C8 -33.9(6)
Fe1 P1 C9 C10 -166.6(6)
Fe1 P2 C2 C1 -46.1(6)
Fe1 P2 C3 C4 172.8(6)
Fe1 P2 C5 C6 63.9(7)
Fe1 P3 C11 C12 32.9(12)
Fe1 P3 C17 C18 -179.2(7)
Fe1 P3 C19 C20 -81.9(7)
Fe1 P3 C11A C12 -36(3)
Fe1 P4 C12 C11 34.2(10)
Fe1 P4 C12 C11A -10(2)
Fe1 P4 C13 C14 169.9(6)
Fe1 P4 C15 C16 -44.3(8)
P1 C1 C2 P2 44.5(7)
P3 C11 C12 P4 -41.6(12)
P4 C12 C11A P3 29(3)
C1 P1 C7 C8 87.1(6)
C1 P1 C9 C10 72.0(8)
C2 P2 C3 C4 54.7(8)
C2 P2 C5 C6 -170.0(7)
C3 P2 C2 C1 73.8(6)
C3 P2 C5 C6 -63.2(7)
C5 P2 C2 C1 179.8(5)
C5 P2 C3 C4 -53.2(8)
C7 P1 C1 C2 -154.8(6)
C7 P1 C9 C10 -31.0(8)
C9 P1 C1 C2 100.6(6)
C9 P1 C7 C8 -169.1(6)
C11 P3 C17 C18 -50.8(10)
C11 P3 C19 C20 164.5(8)
C12 P4 C13 C14 46.0(9)
C12 P4 C15 C16 76.7(8)
C13 P4 C12 C11 166.2(9)
C13 P4 C12 C11A 122(2)
C13 P4 C15 C16 -179.3(7)
C15 P4 C12 C11 -91.2(9)
C15 P4 C12 C11A -135(2)
C15 P4 C13 C14 -58.9(8)
C17 P3 C11 C12 -103.3(11)
C17 P3 C19 C20 53.7(8)
C17 P3 C11A C12 -159(3)
C19 P3 C11 C12 151.8(10)
C19 P3 C17 C18 49.9(10)
C19 P3 C11A C12 99(3)
C21 Si5 N31 N1 -132.2(8)
C22 Si5 N31 N1 -11.0(9)
C23 Si5 N31 N1 110.4(8)
C24 C25 C26 C27 0.4(10)
C24 C25 C26 C30 178.0(6)
C25 C24 C29 C28 -1.0(9)
C25 C24 B1 C32 158.6(5)
C25 C24 B1 C40 -79.4(7)
C25 C24 B1 C48 40.8(8)
C25 C26 C27 C28 -2.1(10)
C25 C26 C30 F1 58.6(11)
C25 C26 C30 F2 -60.1(9)
C25 C26 C30 F3 -179.9(9)
C25 C26 C30 F2A 133.4(16)
C25 C26 C30 F3A 27.9(18)
C25 C26 C30 F1A -136(2)
C26 C27 C28 C29 2.3(10)
C26 C27 C28 C31 -178.1(6)
C27 C26 C30 F1 -123.8(9)
C27 C26 C30 F2 117.5(8)
C27 C26 C30 F3 -2.3(12)
C27 C26 C30 F2A -49.0(17)
C27 C26 C30 F3A -154.5(16)
C27 C26 C30 F1A 41(2)
C27 C28 C29 C24 -0.7(10)
C27 C28 C31 F4 99.8(14)
C27 C28 C31 F4A -107.2(14)
C27 C28 C31 F5 -21.9(12)
C27 C28 C31 F5A 137.3(10)
C27 C28 C31 F6 -134.9(10)
C27 C28 C31 F6A 29.9(15)
C29 C24 C25 C26 1.1(9)
C29 C24 B1 C32 -27.9(8)
C29 C24 B1 C40 94.1(7)
C29 C24 B1 C48 -145.7(6)
C29 C28 C31 F4 -80.5(14)
C29 C28 C31 F4A 72.4(15)
C29 C28 C31 F5 157.7(10)
C29 C28 C31 F5A -43.1(11)
C29 C28 C31 F6 44.7(12)
C29 C28 C31 F6A -150.5(14)
C30 C26 C27 C28 -179.7(7)
C31 C28 C29 C24 179.6(6)
C32 C33 C34 C35 3.3(9)
C32 C33 C34 C38 -177.5(6)
C33 C32 C37 C36 2.2(9)
C33 C32 B1 C24 -41.3(8)
C33 C32 B1 C40 -157.8(5)
C33 C32 B1 C48 80.9(7)
C33 C34 C35 C36 -1.6(10)
C33 C34 C38 F7 39(3)
C33 C34 C38 F7A -143.8(8)
C33 C34 C38 F8 -77(3)
C33 C34 C38 F8A 92.8(9)
C33 C34 C38 F9 153(2)
C33 C34 C38 F9A -26.9(9)
C34 C35 C36 C37 0.5(10)
C34 C35 C36 C39 -178.0(6)
C35 C34 C38 F7 -142(3)
C35 C34 C38 F7A 35.5(10)
C35 C34 C38 F8 102(3)
C35 C34 C38 F8A -87.9(10)
C35 C34 C38 F9 -28(2)
C35 C34 C38 F9A 152.3(7)
C35 C36 C37 C32 -0.8(10)
C35 C36 C39 F10 117.2(8)
C35 C36 C39 F11 -4.7(11)
C35 C36 C39 F12 -126.4(8)
C37 C32 C33 C34 -3.4(9)
C37 C32 B1 C24 147.1(6)
C37 C32 B1 C40 30.6(8)
C37 C32 B1 C48 -90.7(7)
C37 C36 C39 F10 -61.3(9)
C37 C36 C39 F11 176.8(7)
C37 C36 C39 F12 55.1(10)
C38 C34 C35 C36 179.1(6)
C39 C36 C37 C32 177.7(6)
C40 C41 C42 C43 0.1(10)
C40 C41 C42 C46 176.4(6)
C41 C40 C45 C44 0.1(9)
C41 C40 B1 C24 -85.8(7)
C41 C40 B1 C32 36.8(8)
C41 C40 B1 C48 153.8(5)
C41 C42 C43 C44 -0.3(10)
C41 C42 C46 F13 -98.7(11)
C41 C42 C46 F13A 59.9(18)
C41 C42 C46 F14 144.5(8)
C41 C42 C46 F14A -48.0(17)
C41 C42 C46 F15 22.3(14)
C41 C42 C46 F15A -157.3(18)
C42 C43 C44 C45 0.4(10)
C42 C43 C44 C47 179.1(6)
C43 C42 C46 F13 77.7(11)
C43 C42 C46 F13A -123.7(16)
C43 C42 C46 F14 -39.2(10)
C43 C42 C46 F14A 128.3(16)
C43 C42 C46 F15 -161.4(12)
C43 C42 C46 F15A 19.0(19)
C43 C44 C45 C40 -0.3(10)
C43 C44 C47 F16 -10.6(19)
C43 C44 C47 F17 -127.1(13)
C43 C44 C47 F18 120.1(16)
C43 C44 C47 F17A 25.5(16)
C43 C44 C47 F18A -95(2)
C43 C44 C47 F16A 141.5(15)
C45 C40 C41 C42 0.0(9)
C45 C40 B1 C24 88.5(6)
C45 C40 B1 C32 -148.8(6)
C45 C40 B1 C48 -31.9(8)
C45 C44 C47 F16 168.2(18)
C45 C44 C47 F17 51.7(14)
C45 C44 C47 F18 -61.2(17)
C45 C44 C47 F17A -155.7(15)
C45 C44 C47 F18A 84(2)
C45 C44 C47 F16A -39.7(17)
C46 C42 C43 C44 -176.6(6)
C47 C44 C45 C40 -179.1(6)
C48 C49 C50 C51 2.2(10)
C48 C49 C50 C54 -177.0(6)
C49 C48 C53 C52 2.8(9)
C49 C48 B1 C24 -157.3(6)
C49 C48 B1 C32 79.5(7)
C49 C48 B1 C40 -42.4(8)
C49 C50 C51 C52 0.2(10)
C49 C50 C54 F19 69.1(12)
C49 C50 C54 F19A -106.7(17)
C49 C50 C54 F20 -44.0(11)
C49 C50 C54 F20A 138.2(15)
C49 C50 C54 F21 -166.4(12)
C49 C50 C54 F21A 27.6(18)
C50 C51 C52 C53 -0.9(10)
C50 C51 C52 C55 179.8(6)
C51 C50 C54 F19 -110.1(11)
C51 C50 C54 F19A 74.1(18)
C51 C50 C54 F20 136.8(9)
C51 C50 C54 F20A -41.0(17)
C51 C50 C54 F21 14.4(14)
C51 C50 C54 F21A -151.6(17)
C51 C52 C53 C48 -0.7(10)
C51 C52 C55 F22 11.1(13)
C51 C52 C55 F23 -116.8(11)
C51 C52 C55 F24 127.4(9)
C51 C52 C55 F23A 97(2)
C51 C52 C55 F24A -35(2)
C51 C52 C55 F22A -140.6(18)
C53 C48 C49 C50 -3.5(9)
C53 C48 B1 C24 30.6(8)
C53 C48 B1 C32 -92.5(7)
C53 C48 B1 C40 145.5(6)
C53 C52 C55 F22 -168.2(11)
C53 C52 C55 F23 63.9(11)
C53 C52 C55 F24 -51.9(10)
C53 C52 C55 F23A -83(2)
C53 C52 C55 F24A 146(2)
C53 C52 C55 F22A 40.1(19)
C54 C50 C51 C52 179.3(6)
C55 C52 C53 C48 178.6(6)
B1 C24 C25 C26 175.2(6)
B1 C24 C29 C28 -174.8(6)
B1 C32 C33 C34 -175.6(6)
B1 C32 C37 C36 174.4(6)
B1 C40 C41 C42 174.7(6)
B1 C40 C45 C44 -174.6(6)
B1 C48 C49 C50 -176.2(6)
B1 C48 C53 C52 175.3(6)
C11A P3 C17 C18 -70.6(16)
C11A P3 C19 C20 146.1(11)

loop_
_twin_individual_id
_twin_individual_mass_fraction_refined
1 0.47(3)
2 0.53(3)
